data_7202449
loop_
_publ_author_name
'Baisch, Ulrich'
'Rubini, Katia'
'Braga, Dario'

_publ_section_title
;
 Remarkable structural similarities between organic co-crystals and a
 metal--organic coordination network---insights into hydrogen bonded
 aliphatic ammonium chlorides
;
_journal_issue 12
_journal_name_full CrystEngComm
_journal_page_first 1939
_journal_paper_doi 10.1039/b812892h
_journal_volume 10
_journal_year 2008
_chemical_formula_moiety 'C6 H16 N2, 2(Cl)'
_chemical_formula_sum 'C6 H16 Cl2 N2'
_chemical_formula_weight 187.11
_chemical_name_common
;
1,4-diammonio-cyclohexane dichloride
;
_chemical_name_systematic
;
1,4-diammonio-cyclohexane dichloride
;
_space_group_IT_number 14
_symmetry_cell_setting monoclinic
_symmetry_space_group_name_Hall '-P 2yn'
_symmetry_space_group_name_H-M 'P 1 21/n 1'
_atom_sites_solution_hydrogens geom
_atom_sites_solution_primary direct
_atom_sites_solution_secondary difmap
_audit_creation_method SHELXL-97
_cell_angle_alpha 90.00
_cell_angle_beta 99.850(2)
_cell_angle_gamma 90.00
_cell_formula_units_Z 2
_cell_length_a 5.25760(10)
_cell_length_b 14.8849(3)
_cell_length_c 6.35470(10)
_cell_measurement_reflns_used 5192
_cell_measurement_temperature 296(2)
_cell_measurement_theta_max 29.2953
_cell_measurement_theta_min 2.7266
_cell_volume 489.981(16)
_computing_cell_refinement
;
CrysAlis RED, Oxford Diffraction Ltd.,
Version 1.171.32.15 (release 10-01-2008 CrysAlis171 .NET)
(compiled Jan 10 2008,16:37:18)
;
_computing_data_collection
;
CrysAlis CCD, Oxford Diffraction Ltd.,
Version 1.171.32.15 (release 10-01-2008 CrysAlis171 .NET)
(compiled Jan 10 2008,16:37:18)
;
_computing_data_reduction
;
CrysAlis RED, Oxford Diffraction Ltd.,
Version 1.171.32.15 (release 10-01-2008 CrysAlis171 .NET)
(compiled Jan 10 2008,16:37:18)
;
_computing_molecular_graphics ORTEP
_computing_publication_material 'SHELXL-97 (Sheldrick, 1997)'
_computing_structure_refinement 'SHELXL-97 (Sheldrick, 1997)'
_computing_structure_solution 'SHELXS-97 (Sheldrick, 1990)'
_diffrn_detector_area_resol_mean 16.1340
_diffrn_measured_fraction_theta_full 1.000
_diffrn_measured_fraction_theta_max 0.892
_diffrn_measurement_device '95mm CCD camera (sapphire) on \k-goniostat'
_diffrn_measurement_device_type xcalibur
_diffrn_measurement_method 'omega scan'
_diffrn_radiation_monochromator graphite
_diffrn_radiation_source 'Enhance (Mo) X-ray Source'
_diffrn_radiation_type 'Mo K\a'
_diffrn_radiation_wavelength 0.7107
_diffrn_reflns_av_R_equivalents 0.0201
_diffrn_reflns_av_sigmaI/netI 0.0154
_diffrn_reflns_limit_h_max 7
_diffrn_reflns_limit_h_min -7
_diffrn_reflns_limit_k_max 19
_diffrn_reflns_limit_k_min -20
_diffrn_reflns_limit_l_max 8
_diffrn_reflns_limit_l_min -8
_diffrn_reflns_number 8998
_diffrn_reflns_theta_full 25.00
_diffrn_reflns_theta_max 29.39
_diffrn_reflns_theta_min 2.74
_exptl_absorpt_coefficient_mu 0.601
_exptl_absorpt_correction_T_max 0.973
_exptl_absorpt_correction_T_min 0.855
_exptl_absorpt_correction_type analytical
_exptl_absorpt_process_details
;
CrysAlis RED, Oxford Diffraction Ltd.,
Version 1.171.32.15 (release 10-01-2008 CrysAlis171 .NET)
(compiled Jan 10 2008,16:37:18)
Analytical numeric absorption correction using a multifaceted crystal
model based on expressions derived by R.C. Clark & J.S. Reid.
(Clark, R. C. & Reid, J. S. (1995). Acta Cryst. A51, 887-897)
;
_exptl_crystal_colour colorless
_exptl_crystal_density_diffrn 1.268
_exptl_crystal_density_method 'not measured'
_exptl_crystal_description plate
_exptl_crystal_F_000 200
_exptl_crystal_size_max 0.3190
_exptl_crystal_size_mid 0.2335
_exptl_crystal_size_min 0.0457
_refine_diff_density_max 0.260
_refine_diff_density_min -0.231
_refine_diff_density_rms 0.042
_refine_ls_extinction_method none
_refine_ls_goodness_of_fit_ref 1.100
_refine_ls_hydrogen_treatment mixed
_refine_ls_matrix_type full
_refine_ls_number_parameters 79
_refine_ls_number_reflns 1208
_refine_ls_number_restraints 0
_refine_ls_restrained_S_all 1.100
_refine_ls_R_factor_all 0.0373
_refine_ls_R_factor_gt 0.0263
_refine_ls_shift/su_max 0.001
_refine_ls_shift/su_mean 0.000
_refine_ls_structure_factor_coef Fsqd
_refine_ls_weighting_details 'calc w=1/[\s^2^(Fo^2^)+(0.0456P)^2^+0.0071P] where P=(Fo^2^+2Fc^2^)/3'
_refine_ls_weighting_scheme calc
_refine_ls_wR_factor_gt 0.0723
_refine_ls_wR_factor_ref 0.0748
_reflns_number_gt 993
_reflns_number_total 1208
_reflns_threshold_expression >2sigma(I)
_cod_data_source_file b812892h.txt
_cod_data_source_block 043d_1
_cod_database_code 7202449

loop_
_symmetry_equiv_pos_as_xyz
'x, y, z'
'-x+1/2, y+1/2, -z+1/2'
'-x, -y, -z'
'x-1/2, -y-1/2, z-1/2'

loop_
_atom_site_label
_atom_site_type_symbol
_atom_site_fract_x
_atom_site_fract_y
_atom_site_fract_z
_atom_site_U_iso_or_equiv
_atom_site_adp_type
_atom_site_occupancy
_atom_site_symmetry_multiplicity
_atom_site_calc_flag
_atom_site_refinement_flags
_atom_site_disorder_assembly
_atom_site_disorder_group
Cl1 Cl 0.03190(6) 0.84579(2) 0.53709(5) 0.03928(14) Uani 1 1 d . . .
N1 N -0.5257(2) 0.84292(9) 0.2519(2) 0.0345(3) Uani 1 1 d . . .
H1N H -0.637(3) 0.8429(9) 0.324(3) 0.046(4) Uiso 1 1 d . . .
H2N H -0.527(3) 0.7940(11) 0.194(2) 0.037(4) Uiso 1 1 d . . .
H3N H -0.387(3) 0.8521(8) 0.335(3) 0.036(4) Uiso 1 1 d . . .
C1 C -0.5747(2) 0.91580(8) 0.09044(19) 0.0284(3) Uani 1 1 d . . .
H1 H -0.727(2) 0.9006(9) 0.000(2) 0.032(3) Uiso 1 1 d . . .
C2 C -0.3564(3) 0.91887(9) -0.0393(2) 0.0366(3) Uani 1 1 d . . .
H2A H -0.193(3) 0.9282(9) 0.067(2) 0.044(4) Uiso 1 1 d . . .
H2B H -0.352(3) 0.8626(10) -0.115(3) 0.044(4) Uiso 1 1 d . . .
C3 C -0.3977(3) 0.99521(8) -0.1998(2) 0.0337(3) Uani 1 1 d . . .
H3A H -0.263(3) 0.9974(8) -0.283(3) 0.044(4) Uiso 1 1 d . . .
H3B H -0.554(3) 0.9841(9) -0.301(3) 0.040(4) Uiso 1 1 d . . .

loop_
_atom_site_aniso_label
_atom_site_aniso_U_11
_atom_site_aniso_U_22
_atom_site_aniso_U_33
_atom_site_aniso_U_23
_atom_site_aniso_U_13
_atom_site_aniso_U_12
Cl1 0.0382(2) 0.0407(2) 0.0411(2) 0.00221(13) 0.01291(14) -0.00250(13)
N1 0.0361(6) 0.0344(6) 0.0354(6) 0.0003(5) 0.0129(5) 0.0000(5)
C1 0.0267(6) 0.0323(6) 0.0270(6) -0.0020(5) 0.0068(5) -0.0010(5)
C2 0.0409(7) 0.0342(7) 0.0395(7) 0.0003(5) 0.0206(6) 0.0069(5)
C3 0.0391(7) 0.0368(7) 0.0287(6) -0.0031(5) 0.0154(6) 0.0010(5)

loop_
_atom_type_symbol
_atom_type_description
_atom_type_scat_dispersion_real
_atom_type_scat_dispersion_imag
_atom_type_scat_source
C C 0.0033 0.0016 'International Tables Vol C Tables 4.2.6.8 and 6.1.1.4'
H H 0.0000 0.0000 'International Tables Vol C Tables 4.2.6.8 and 6.1.1.4'
N N 0.0061 0.0033 'International Tables Vol C Tables 4.2.6.8 and 6.1.1.4'
Cl Cl 0.1484 0.1585 'International Tables Vol C Tables 4.2.6.8 and 6.1.1.4'

loop_
_geom_angle_atom_site_label_1
_geom_angle_atom_site_label_2
_geom_angle_atom_site_label_3
_geom_angle
_geom_angle_site_symmetry_1
_geom_angle_site_symmetry_3
_geom_angle_publ_flag
C1 N1 H1N 109.6(11) . . ?
C1 N1 H2N 110.6(10) . . ?
H1N N1 H2N 107.8(14) . . ?
C1 N1 H3N 110.2(9) . . ?
H1N N1 H3N 106.7(16) . . ?
H2N N1 H3N 111.8(14) . . ?
N1 C1 C3 109.92(10) . 3_475 ?
N1 C1 C2 109.76(10) . . ?
C3 C1 C2 111.23(10) 3_475 . ?
N1 C1 H1 106.2(8) . . ?
C3 C1 H1 110.9(8) 3_475 . ?
C2 C1 H1 108.7(8) . . ?
C3 C2 C1 110.58(10) . . ?
C3 C2 H2A 110.8(8) . . ?
C1 C2 H2A 106.1(8) . . ?
C3 C2 H2B 109.0(9) . . ?
C1 C2 H2B 109.3(9) . . ?
H2A C2 H2B 111.2(13) . . ?
C1 C3 C2 111.13(11) 3_475 . ?
C1 C3 H3A 111.2(8) 3_475 . ?
C2 C3 H3A 111.3(8) . . ?
C1 C3 H3B 108.5(9) 3_475 . ?
C2 C3 H3B 109.0(8) . . ?
H3A C3 H3B 105.4(13) . . ?

loop_
_geom_bond_atom_site_label_1
_geom_bond_atom_site_label_2
_geom_bond_distance
_geom_bond_site_symmetry_2
_geom_bond_publ_flag
N1 C1 1.4852(16) . ?
N1 H1N 0.802(18) . ?
N1 H2N 0.817(17) . ?
N1 H3N 0.835(16) . ?
C1 C3 1.5141(16) 3_475 ?
C1 C2 1.5243(16) . ?
C1 H1 0.932(14) . ?
C2 C3 1.5174(17) . ?
C2 H2A 1.005(15) . ?
C2 H2B 0.970(16) . ?
C3 C1 1.5142(16) 3_475 ?
C3 H3A 0.953(19) . ?
C3 H3B 0.967(15) . ?
